data_4326202
loop_
_publ_author_name
'Nicola Dellus'
'Tsuyoshi Kato'
'Nathalie Saffon-Merceron'
'Vicen\,c Branchadell'
'Antoine Baceiredo'

_publ_section_title
;
 Synthesis and Characterization of a Stable Cyclicgem-Bis(phosphaylide): a
 4\p-Electron Three-Membered Heterocycle
;
_journal_name_full 'Inorganic Chemistry'
_journal_page_first 7949
_journal_page_last 7951
_journal_paper_doi 10.1021/ic2013182
_journal_volume 50
_journal_year 2011
_chemical_formula_sum 'C41 H70 F3 N6 O3 P3 S Si'
_chemical_formula_weight 905.09
_chemical_name_systematic
; 
 ? 
;
_space_group_IT_number 2
_symmetry_cell_setting triclinic
_symmetry_space_group_name_Hall '-P 1'
_symmetry_space_group_name_H-M 'P -1'
_atom_sites_solution_hydrogens geom
_atom_sites_solution_primary direct
_atom_sites_solution_secondary difmap
_audit_creation_method SHELXL-97
_cell_angle_alpha 94.731(2)
_cell_angle_beta 110.4400(10)
_cell_angle_gamma 105.124(2)
_cell_formula_units_Z 2
_cell_length_a 12.6982(3)
_cell_length_b 14.4819(4)
_cell_length_c 16.2612(4)
_cell_measurement_reflns_used 9927
_cell_measurement_temperature 193(2)
_cell_measurement_theta_max 26.10
_cell_measurement_theta_min 2.51
_cell_volume 2654.73(12)
_computing_cell_refinement 'Bruker SMART'
_computing_data_collection 'Bruker SMART'
_computing_data_reduction 'Bruker SAINT'
_computing_molecular_graphics 'Bruker SHELXTL'
_computing_publication_material 'Bruker SHELXTL'
_computing_structure_refinement 'SHELXL-97 (Sheldrick, 1997)'
_computing_structure_solution 'SHELXS-97 (Sheldrick, 1990)'
_diffrn_ambient_temperature 193(2)
_diffrn_measured_fraction_theta_full 0.990
_diffrn_measured_fraction_theta_max 0.990
_diffrn_measurement_device_type 'CCD area detector'
_diffrn_measurement_method 'phi and omega scans'
_diffrn_radiation_monochromator graphite
_diffrn_radiation_source 'fine-focus sealed tube'
_diffrn_radiation_type MoK\a
_diffrn_radiation_wavelength 0.71073
_diffrn_reflns_av_R_equivalents 0.0454
_diffrn_reflns_av_sigmaI/netI 0.0416
_diffrn_reflns_limit_h_max 14
_diffrn_reflns_limit_h_min -14
_diffrn_reflns_limit_k_max 17
_diffrn_reflns_limit_k_min -17
_diffrn_reflns_limit_l_max 19
_diffrn_reflns_limit_l_min -19
_diffrn_reflns_number 40311
_diffrn_reflns_theta_full 24.71
_diffrn_reflns_theta_max 24.71
_diffrn_reflns_theta_min 5.12
_exptl_absorpt_coefficient_mu 0.223
_exptl_absorpt_correction_T_max 0.9868
_exptl_absorpt_correction_T_min 0.9444
_exptl_absorpt_correction_type multi-scan
_exptl_absorpt_process_details 'SADABS (Bruker-AXS)'
_exptl_crystal_colour orange-red
_exptl_crystal_density_diffrn 1.132
_exptl_crystal_description block
_exptl_crystal_F_000 968
_exptl_crystal_size_max 0.26
_exptl_crystal_size_mid 0.10
_exptl_crystal_size_min 0.06
_refine_diff_density_max 0.676
_refine_diff_density_min -0.513
_refine_diff_density_rms 0.072
_refine_ls_extinction_method none
_refine_ls_goodness_of_fit_ref 1.101
_refine_ls_hydrogen_treatment constr
_refine_ls_matrix_type full
_refine_ls_number_parameters 832
_refine_ls_number_reflns 8959
_refine_ls_number_restraints 894
_refine_ls_restrained_S_all 1.105
_refine_ls_R_factor_all 0.1067
_refine_ls_R_factor_gt 0.0753
_refine_ls_shift/su_max 0.000
_refine_ls_shift/su_mean 0.000
_refine_ls_structure_factor_coef Fsqd
_refine_ls_weighting_details 'calc w=1/[\s^2^(Fo^2^)+(0.0792P)^2^+6.8786P] where P=(Fo^2^+2Fc^2^)/3'
_refine_ls_weighting_scheme calc
_refine_ls_wR_factor_gt 0.1964
_refine_ls_wR_factor_ref 0.2210
_reflns_number_gt 6516
_reflns_number_total 8959
_reflns_threshold_expression >2sigma(I)
_cod_data_source_file ic2013182_si_001_1.cif
_cod_data_source_block 9
_cod_database_code 4326202

loop_
_symmetry_equiv_pos_as_xyz
'x, y, z'
'-x, -y, -z'

loop_
_atom_site_label
_atom_site_type_symbol
_atom_site_fract_x
_atom_site_fract_y
_atom_site_fract_z
_atom_site_U_iso_or_equiv
_atom_site_adp_type
_atom_site_occupancy
_atom_site_symmetry_multiplicity
_atom_site_calc_flag
_atom_site_refinement_flags
_atom_site_disorder_assembly
_atom_site_disorder_group
P1 P 1.06916(9) 0.27162(7) 0.27793(7) 0.0292(3) Uani 1 1 d . . .
P2 P 0.83945(9) 0.15918(8) 0.31752(7) 0.0310(3) Uani 1 1 d . . .
P3 P 0.87475(10) 0.21975(8) 0.07354(7) 0.0331(3) Uani 1 1 d . . .
Si1 Si 1.28574(12) 0.35728(11) 0.36294(10) 0.0496(4) Uani 1 1 d . . .
N1 N 1.1908(3) 0.2389(3) 0.3110(2) 0.0384(9) Uani 1 1 d . . .
N2 N 1.1525(3) 0.3852(3) 0.3258(2) 0.0402(9) Uani 1 1 d . . .
N3 N 0.7861(3) 0.0387(3) 0.3017(3) 0.0415(9) Uani 1 1 d . . .
N4 N 0.7061(3) 0.1711(3) 0.2735(3) 0.0416(9) Uani 1 1 d . . .
N5 N 0.7667(3) 0.1165(3) 0.0235(3) 0.0448(9) Uani 1 1 d . . .
N6 N 0.7864(4) 0.2870(3) 0.0366(3) 0.0499(10) Uani 1 1 d . . .
C1 C 0.9322(3) 0.2165(3) 0.2723(3) 0.0295(9) Uani 1 1 d . . .
C2 C 0.9487(3) 0.2260(3) 0.1825(3) 0.0317(9) Uani 1 1 d . . .
C3 C 1.3621(6) 0.3749(5) 0.4870(4) 0.080(2) Uani 1 1 d . . .
H3A H 1.3944 0.4447 0.5128 0.120 Uiso 1 1 calc R . .
H3B H 1.4266 0.3460 0.5010 0.120 Uiso 1 1 calc R . .
H3C H 1.3055 0.3431 0.5121 0.120 Uiso 1 1 calc R . .
C4 C 1.3894(5) 0.4111(5) 0.3101(5) 0.0714(17) Uani 1 1 d . . .
H4A H 1.3480 0.3949 0.2449 0.107 Uiso 1 1 calc R . .
H4B H 1.4560 0.3847 0.3277 0.107 Uiso 1 1 calc R . .
H4C H 1.4188 0.4821 0.3298 0.107 Uiso 1 1 calc R . .
C5 C 1.2084(4) 0.1405(4) 0.3098(3) 0.0453(12) Uani 1 1 d . . .
C6 C 1.1098(5) 0.0685(4) 0.2298(4) 0.0528(13) Uani 1 1 d . . .
H6A H 1.0337 0.0632 0.2345 0.079 Uiso 1 1 calc R . .
H6B H 1.1224 0.0045 0.2286 0.079 Uiso 1 1 calc R . .
H6C H 1.1097 0.0913 0.1747 0.079 Uiso 1 1 calc R . .
C7 C 1.2102(5) 0.1077(4) 0.3977(4) 0.0617(15) Uani 1 1 d . . .
H7A H 1.2781 0.1525 0.4480 0.093 Uiso 1 1 calc R . .
H7B H 1.2167 0.0417 0.3960 0.093 Uiso 1 1 calc R . .
H7C H 1.1370 0.1081 0.4052 0.093 Uiso 1 1 calc R . .
C8 C 1.3278(5) 0.1511(5) 0.3038(5) 0.0767(19) Uani 1 1 d . . .
H8A H 1.3307 0.1802 0.2520 0.115 Uiso 1 1 calc R . .
H8B H 1.3387 0.0867 0.2970 0.115 Uiso 1 1 calc R . .
H8C H 1.3908 0.1931 0.3584 0.115 Uiso 1 1 calc R . .
C9 C 1.1248(5) 0.4789(3) 0.3237(4) 0.0536(13) Uani 1 1 d . . .
C10 C 1.1459(6) 0.5213(4) 0.2451(5) 0.0764(19) Uani 1 1 d . . .
H10A H 1.0966 0.4742 0.1892 0.115 Uiso 1 1 calc R . .
H10B H 1.2293 0.5349 0.2542 0.115 Uiso 1 1 calc R . .
H10C H 1.1252 0.5819 0.2417 0.115 Uiso 1 1 calc R . .
C11 C 1.2090(7) 0.5479(4) 0.4120(5) 0.090(2) Uani 1 1 d . . .
H11A H 1.2905 0.5623 0.4156 0.134 Uiso 1 1 calc R . .
H11B H 1.2017 0.5171 0.4620 0.134 Uiso 1 1 calc R . .
H11C H 1.1889 0.6087 0.4151 0.134 Uiso 1 1 calc R . .
C12 C 0.9965(5) 0.4616(4) 0.3129(4) 0.0638(15) Uani 1 1 d . . .
H12A H 0.9775 0.5229 0.3083 0.096 Uiso 1 1 calc R . .
H12B H 0.9853 0.4378 0.3649 0.096 Uiso 1 1 calc R . .
H12C H 0.9442 0.4130 0.2586 0.096 Uiso 1 1 calc R . .
C13 C 0.6581(4) 0.0003(4) 0.2732(4) 0.0600(15) Uani 1 1 d . . .
H13A H 0.6378 -0.0337 0.3186 0.072 Uiso 1 1 calc R . .
H13B H 0.6239 -0.0469 0.2159 0.072 Uiso 1 1 calc R . .
C14 C 0.6094(4) 0.0840(4) 0.2619(5) 0.0652(16) Uani 1 1 d . . .
H14A H 0.5464 0.0715 0.2016 0.078 Uiso 1 1 calc R . .
H14B H 0.5751 0.0930 0.3070 0.078 Uiso 1 1 calc R . .
C15 C 0.8609(4) -0.0246(3) 0.3310(3) 0.0430(11) Uani 1 1 d . . .
H15 H 0.9450 0.0177 0.3521 0.052 Uiso 1 1 calc R . .
C16 C 0.8470(6) -0.0698(4) 0.4085(4) 0.0660(16) Uani 1 1 d . . .
H16A H 0.8593 -0.0186 0.4573 0.099 Uiso 1 1 calc R . .
H16B H 0.9053 -0.1044 0.4294 0.099 Uiso 1 1 calc R . .
H16C H 0.7672 -0.1159 0.3891 0.099 Uiso 1 1 calc R . .
C17 C 0.8409(5) -0.1018(4) 0.2535(4) 0.0555(13) Uani 1 1 d . . .
H17A H 0.7585 -0.1438 0.2297 0.083 Uiso 1 1 calc R . .
H17B H 0.8935 -0.1413 0.2743 0.083 Uiso 1 1 calc R . .
H17C H 0.8577 -0.0703 0.2065 0.083 Uiso 1 1 calc R . .
C18 C 0.6868(4) 0.2664(3) 0.2674(4) 0.0464(12) Uani 1 1 d . . .
H18 H 0.7580 0.3113 0.2625 0.056 Uiso 1 1 calc R . .
C19 C 0.6749(6) 0.3107(5) 0.3505(4) 0.0755(18) Uani 1 1 d . . .
H19A H 0.6074 0.2672 0.3586 0.113 Uiso 1 1 calc R . .
H19B H 0.6625 0.3741 0.3436 0.113 Uiso 1 1 calc R . .
H19C H 0.7473 0.3194 0.4028 0.113 Uiso 1 1 calc R . .
C20 C 0.5807(5) 0.2599(4) 0.1834(4) 0.0632(15) Uani 1 1 d . . .
H20A H 0.5925 0.2341 0.1307 0.095 Uiso 1 1 calc R . .
H20B H 0.5724 0.3249 0.1792 0.095 Uiso 1 1 calc R . .
H20C H 0.5091 0.2164 0.1861 0.095 Uiso 1 1 calc R . .
C21 C 0.9112(4) 0.2062(3) 0.4368(3) 0.0357(10) Uani 1 1 d . . .
C22 C 1.0207(4) 0.2773(3) 0.4784(3) 0.0462(11) Uani 1 1 d . . .
H22 H 1.0640 0.3025 0.4436 0.055 Uiso 1 1 calc R . .
C23 C 1.0675(5) 0.3121(4) 0.5696(3) 0.0566(14) Uani 1 1 d . . .
H23 H 1.1420 0.3613 0.5966 0.068 Uiso 1 1 calc R . .
C24 C 1.0068(5) 0.2759(4) 0.6218(3) 0.0523(13) Uani 1 1 d . . .
H24 H 1.0397 0.2993 0.6846 0.063 Uiso 1 1 calc R . .
C25 C 0.8987(5) 0.2059(4) 0.5821(3) 0.0535(13) Uani 1 1 d . . .
H25 H 0.8559 0.1815 0.6174 0.064 Uiso 1 1 calc R . .
C26 C 0.8514(5) 0.1705(4) 0.4911(3) 0.0481(12) Uani 1 1 d . . .
H26 H 0.7770 0.1210 0.4649 0.058 Uiso 1 1 calc R . .
C27 C 0.6560(5) 0.1282(5) -0.0309(5) 0.0768(19) Uani 1 1 d . . .
H27A H 0.5956 0.1020 -0.0064 0.092 Uiso 1 1 calc R . .
H27B H 0.6287 0.0916 -0.0926 0.092 Uiso 1 1 calc R . .
C28 C 0.6716(5) 0.2325(5) -0.0322(4) 0.0648(16) Uani 1 1 d . . .
H28A H 0.6682 0.2462 -0.0915 0.078 Uiso 1 1 calc R . .
H28B H 0.6082 0.2512 -0.0197 0.078 Uiso 1 1 calc R . .
C29 C 0.7813(5) 0.0201(4) 0.0338(4) 0.0537(13) Uani 1 1 d . . .
H29 H 0.8494 0.0286 0.0913 0.064 Uiso 1 1 calc R . .
C30 C 0.6746(6) -0.0515(5) 0.0377(5) 0.091(2) Uani 1 1 d . . .
H30A H 0.6531 -0.0233 0.0841 0.137 Uiso 1 1 calc R . .
H30B H 0.6926 -0.1115 0.0520 0.137 Uiso 1 1 calc R . .
H30C H 0.6084 -0.0665 -0.0203 0.137 Uiso 1 1 calc R . .
C31 C 0.8110(9) -0.0205(6) -0.0412(7) 0.119(3) Uani 1 1 d U . .
H31A H 0.7519 -0.0195 -0.0989 0.178 Uiso 1 1 calc R . .
H31B H 0.8109 -0.0877 -0.0376 0.178 Uiso 1 1 calc R . .
H31C H 0.8894 0.0194 -0.0356 0.178 Uiso 1 1 calc R . .
C32 C 0.8319(5) 0.3938(4) 0.0465(4) 0.0566(14) Uani 1 1 d . . .
H32 H 0.9150 0.4157 0.0916 0.068 Uiso 1 1 calc R . .
C33 C 0.7603(6) 0.4434(5) 0.0838(5) 0.0761(18) Uani 1 1 d . . .
H33A H 0.6787 0.4253 0.0401 0.114 Uiso 1 1 calc R . .
H33B H 0.7960 0.5143 0.0956 0.114 Uiso 1 1 calc R . .
H33C H 0.7605 0.4222 0.1396 0.114 Uiso 1 1 calc R . .
C34 C 0.8351(7) 0.4265(5) -0.0390(5) 0.083(2) Uani 1 1 d . . .
H34A H 0.8820 0.3948 -0.0612 0.125 Uiso 1 1 calc R . .
H34B H 0.8710 0.4974 -0.0270 0.125 Uiso 1 1 calc R . .
H34C H 0.7544 0.4084 -0.0841 0.125 Uiso 1 1 calc R . .
C35 C 0.9850(4) 0.2416(3) 0.0236(3) 0.0375(10) Uani 1 1 d . . .
C36 C 1.1050(4) 0.2781(4) 0.0714(4) 0.0501(12) Uani 1 1 d . . .
H36 H 1.1351 0.2930 0.1349 0.060 Uiso 1 1 calc R . .
C37 C 1.1826(5) 0.2933(4) 0.0278(4) 0.0636(15) Uani 1 1 d . . .
H37 H 1.2653 0.3185 0.0616 0.076 Uiso 1 1 calc R . .
C38 C 1.1407(6) 0.2720(4) -0.0641(4) 0.0640(16) Uani 1 1 d . . .
H38 H 1.1941 0.2824 -0.0938 0.077 Uiso 1 1 calc R . .
C39 C 1.0216(6) 0.2357(5) -0.1122(4) 0.0680(17) Uani 1 1 d . . .
H39 H 0.9922 0.2207 -0.1756 0.082 Uiso 1 1 calc R . .
C40 C 0.9427(5) 0.2206(4) -0.0692(3) 0.0558(13) Uani 1 1 d . . .
H40 H 0.8600 0.1958 -0.1033 0.067 Uiso 1 1 calc R . .
S1 S 0.5444(7) 0.6711(7) 0.2372(7) 0.072(2) Uani 0.226(3) 1 d PDU A 1
O1 O 0.5532(16) 0.7455(14) 0.1919(15) 0.099(6) Uani 0.226(3) 1 d PDU A 1
O2 O 0.4343(15) 0.6157(13) 0.2246(17) 0.096(6) Uani 0.226(3) 1 d PDU A 1
O3 O 0.6269(19) 0.7006(17) 0.3275(12) 0.099(5) Uani 0.226(3) 1 d PDU A 1
C41 C 0.606(2) 0.5895(18) 0.1879(17) 0.100(5) Uani 0.226(3) 1 d PDU A 1
F1 F 0.544(2) 0.5675(18) 0.1078(13) 0.122(6) Uani 0.226(3) 1 d PDU A 1
F2 F 0.7060(15) 0.6318(15) 0.2098(11) 0.094(5) Uani 0.226(3) 1 d PDU A 1
F3 F 0.6179(18) 0.5276(13) 0.2357(15) 0.106(5) Uani 0.226(3) 1 d PDU A 1
S2 S 0.3545(11) 0.8151(9) 0.2929(8) 0.061(3) Uani 0.231(6) 1 d PDU B 2
O4 O 0.379(2) 0.9099(15) 0.2730(17) 0.085(5) Uani 0.231(6) 1 d PDU B 2
O5 O 0.4073(19) 0.7559(16) 0.2712(15) 0.101(5) Uani 0.231(6) 1 d PDU B 2
O6 O 0.2355(16) 0.7732(17) 0.2808(16) 0.052(5) Uani 0.231(6) 1 d PDU B 2
C42 C 0.441(2) 0.8645(18) 0.4156(16) 0.067(4) Uani 0.231(6) 1 d PDU B 2
F4 F 0.5466(17) 0.8952(17) 0.4305(17) 0.078(5) Uani 0.231(6) 1 d PDU B 2
F5 F 0.416(3) 0.801(2) 0.4515(16) 0.094(7) Uani 0.231(6) 1 d PDU B 2
F6 F 0.3925(15) 0.9289(13) 0.4309(11) 0.095(5) Uani 0.231(6) 1 d PDU B 2
S3 S 0.3591(13) 0.8669(11) 0.3117(8) 0.063(3) Uani 0.179(6) 1 d PDU C 3
O7 O 0.404(2) 0.850(2) 0.2461(15) 0.077(5) Uani 0.179(6) 1 d PDU C 3
O8 O 0.405(2) 0.9505(16) 0.3703(17) 0.091(6) Uani 0.179(6) 1 d PDU C 3
O9 O 0.2360(17) 0.822(2) 0.2788(18) 0.073(6) Uani 0.179(6) 1 d PDU C 3
C43 C 0.433(2) 0.7908(18) 0.3863(18) 0.067(4) Uani 0.179(6) 1 d PDU C 3
F7 F 0.421(2) 0.7116(15) 0.3432(17) 0.104(6) Uani 0.179(6) 1 d PDU C 3
F8 F 0.394(3) 0.778(2) 0.4405(17) 0.087(6) Uani 0.179(6) 1 d PDU C 3
F9 F 0.5399(18) 0.848(2) 0.425(2) 0.084(6) Uani 0.179(6) 1 d PDU C 3
S4 S 0.6155(15) 0.6474(11) 0.2699(11) 0.091(4) Uani 0.121(4) 1 d PDU D 4
O10 O 0.629(3) 0.561(2) 0.294(2) 0.083(7) Uani 0.121(4) 1 d PDU D 4
O11 O 0.520(4) 0.674(4) 0.239(3) 0.095(7) Uani 0.121(4) 1 d PDU D 4
O12 O 0.723(3) 0.723(2) 0.309(3) 0.131(12) Uani 0.121(4) 1 d PDU D 4
C44 C 0.603(3) 0.603(2) 0.1511(19) 0.102(6) Uani 0.121(4) 1 d PDU D 4
F10 F 0.707(3) 0.616(3) 0.168(3) 0.114(7) Uani 0.121(4) 1 d PDU D 4
F11 F 0.553(3) 0.653(3) 0.1163(19) 0.097(7) Uani 0.121(4) 1 d PDU D 4
F12 F 0.528(3) 0.520(2) 0.135(2) 0.098(8) Uani 0.121(4) 1 d PDU D 4
S5 S 0.3370(11) 0.8419(8) 0.2880(10) 0.046(2) Uani 0.243(6) 1 d PU E 5
O13 O 0.3989(19) 0.8932(15) 0.2396(12) 0.053(4) Uani 0.243(6) 1 d PU E 5
O14 O 0.2896(17) 0.9041(13) 0.3234(12) 0.068(4) Uani 0.243(6) 1 d PU E 5
O15 O 0.261(2) 0.7595(18) 0.2636(17) 0.080(6) Uani 0.243(6) 1 d PU E 5
C45 C 0.441(3) 0.840(2) 0.3978(18) 0.059(3) Uani 0.243(6) 1 d PU E 5
F13 F 0.5304(19) 0.9343(16) 0.4350(16) 0.091(5) Uani 0.243(6) 1 d PU E 5
F14 F 0.414(2) 0.839(2) 0.4686(13) 0.094(5) Uani 0.243(6) 1 d PU E 5
F15 F 0.5214(18) 0.7938(17) 0.3873(13) 0.100(5) Uani 0.243(6) 1 d PU E 5

loop_
_atom_site_aniso_label
_atom_site_aniso_U_11
_atom_site_aniso_U_22
_atom_site_aniso_U_33
_atom_site_aniso_U_23
_atom_site_aniso_U_13
_atom_site_aniso_U_12
P1 0.0308(6) 0.0274(5) 0.0307(6) 0.0063(4) 0.0144(4) 0.0074(4)
P2 0.0325(6) 0.0294(6) 0.0366(6) 0.0094(4) 0.0183(5) 0.0110(4)
P3 0.0370(6) 0.0349(6) 0.0308(6) 0.0087(5) 0.0147(5) 0.0135(5)
Si1 0.0347(7) 0.0539(8) 0.0478(8) 0.0042(6) 0.0126(6) -0.0001(6)
N1 0.0317(19) 0.044(2) 0.041(2) 0.0102(17) 0.0166(16) 0.0102(16)
N2 0.044(2) 0.0292(19) 0.042(2) 0.0036(16) 0.0186(18) 0.0011(16)
N3 0.040(2) 0.0290(19) 0.053(2) 0.0115(17) 0.0176(18) 0.0061(16)
N4 0.034(2) 0.037(2) 0.059(3) 0.0132(18) 0.0227(18) 0.0109(16)
N5 0.038(2) 0.047(2) 0.041(2) 0.0027(18) 0.0089(17) 0.0099(18)
N6 0.044(2) 0.052(3) 0.055(3) 0.022(2) 0.014(2) 0.0220(19)
C1 0.032(2) 0.029(2) 0.028(2) 0.0060(17) 0.0115(17) 0.0110(17)
C2 0.032(2) 0.030(2) 0.039(2) 0.0098(18) 0.0185(19) 0.0099(17)
C3 0.061(4) 0.092(5) 0.053(4) 0.002(3) -0.002(3) 0.006(3)
C4 0.048(3) 0.070(4) 0.087(4) 0.008(3) 0.031(3) -0.003(3)
C5 0.042(3) 0.050(3) 0.060(3) 0.025(2) 0.027(2) 0.026(2)
C6 0.063(3) 0.040(3) 0.072(4) 0.015(2) 0.036(3) 0.028(2)
C7 0.061(3) 0.068(4) 0.068(4) 0.038(3) 0.027(3) 0.031(3)
C8 0.057(4) 0.080(4) 0.123(6) 0.039(4) 0.055(4) 0.036(3)
C9 0.069(3) 0.026(2) 0.058(3) 0.006(2) 0.022(3) 0.005(2)
C10 0.090(5) 0.045(3) 0.088(5) 0.027(3) 0.035(4) 0.007(3)
C11 0.110(6) 0.038(3) 0.086(5) -0.017(3) 0.014(4) 0.011(3)
C12 0.083(4) 0.038(3) 0.080(4) 0.011(3) 0.037(3) 0.025(3)
C13 0.043(3) 0.043(3) 0.098(4) 0.015(3) 0.035(3) 0.008(2)
C14 0.035(3) 0.047(3) 0.105(5) 0.017(3) 0.020(3) 0.007(2)
C15 0.052(3) 0.035(2) 0.052(3) 0.016(2) 0.026(2) 0.018(2)
C16 0.098(5) 0.059(3) 0.064(4) 0.028(3) 0.045(3) 0.039(3)
C17 0.078(4) 0.043(3) 0.057(3) 0.016(2) 0.036(3) 0.021(3)
C18 0.039(3) 0.040(3) 0.067(3) 0.011(2) 0.023(2) 0.020(2)
C19 0.086(4) 0.081(4) 0.070(4) 0.003(3) 0.025(3) 0.051(4)
C20 0.064(4) 0.066(4) 0.067(4) 0.019(3) 0.022(3) 0.036(3)
C21 0.045(2) 0.034(2) 0.040(2) 0.0129(19) 0.024(2) 0.020(2)
C22 0.057(3) 0.044(3) 0.041(3) 0.008(2) 0.024(2) 0.013(2)
C23 0.069(4) 0.051(3) 0.043(3) -0.001(2) 0.022(3) 0.010(3)
C24 0.084(4) 0.051(3) 0.038(3) 0.011(2) 0.029(3) 0.039(3)
C25 0.076(4) 0.062(3) 0.048(3) 0.021(3) 0.042(3) 0.034(3)
C26 0.051(3) 0.054(3) 0.050(3) 0.016(2) 0.031(2) 0.017(2)
C27 0.052(3) 0.071(4) 0.085(5) 0.022(3) 0.005(3) 0.010(3)
C28 0.049(3) 0.094(5) 0.047(3) 0.010(3) 0.003(3) 0.037(3)
C29 0.060(3) 0.038(3) 0.055(3) 0.000(2) 0.021(3) 0.006(2)
C30 0.074(4) 0.077(5) 0.093(5) 0.023(4) 0.019(4) -0.007(4)
C31 0.168(7) 0.075(5) 0.145(7) 0.007(4) 0.102(6) 0.037(5)
C32 0.063(3) 0.050(3) 0.070(4) 0.029(3) 0.028(3) 0.032(3)
C33 0.092(5) 0.072(4) 0.093(5) 0.035(4) 0.046(4) 0.053(4)
C34 0.108(5) 0.078(4) 0.102(5) 0.055(4) 0.063(5) 0.048(4)
C35 0.049(3) 0.034(2) 0.040(3) 0.0132(19) 0.026(2) 0.017(2)
C36 0.053(3) 0.049(3) 0.051(3) 0.006(2) 0.030(2) 0.009(2)
C37 0.059(3) 0.067(4) 0.075(4) 0.007(3) 0.046(3) 0.010(3)
C38 0.091(5) 0.055(3) 0.078(4) 0.020(3) 0.068(4) 0.023(3)
C39 0.100(5) 0.077(4) 0.053(3) 0.024(3) 0.049(4) 0.038(4)
C40 0.060(3) 0.076(4) 0.041(3) 0.017(3) 0.026(3) 0.026(3)
S1 0.050(4) 0.051(4) 0.119(5) 0.008(4) 0.035(4) 0.022(3)
O1 0.049(9) 0.099(10) 0.129(13) 0.049(10) 0.011(9) 0.016(8)
O2 0.070(8) 0.052(10) 0.167(15) 0.012(10) 0.052(9) 0.013(7)
O3 0.089(10) 0.111(12) 0.097(9) 0.014(8) 0.030(8) 0.042(10)
C41 0.091(8) 0.102(9) 0.111(9) -0.003(7) 0.046(8) 0.033(7)
F1 0.107(11) 0.117(14) 0.103(9) -0.051(9) 0.011(9) 0.033(11)
F2 0.088(7) 0.128(11) 0.072(10) -0.017(9) 0.036(7) 0.048(8)
F3 0.121(11) 0.101(10) 0.139(12) 0.006(9) 0.076(10) 0.072(8)
S2 0.050(4) 0.085(6) 0.038(4) -0.002(4) 0.021(3) 0.003(4)
O4 0.065(9) 0.084(8) 0.087(9) 0.030(8) 0.014(9) 0.011(7)
O5 0.094(8) 0.104(8) 0.099(9) -0.010(7) 0.029(7) 0.041(7)
O6 0.061(6) 0.057(9) 0.032(8) -0.008(8) 0.027(6) -0.001(7)
C42 0.058(6) 0.088(8) 0.047(6) 0.011(5) 0.010(6) 0.023(6)
F4 0.058(6) 0.088(12) 0.063(9) 0.010(10) 0.000(6) 0.017(8)
F5 0.089(10) 0.106(11) 0.053(9) 0.022(9) 0.003(9) 0.005(10)
F6 0.084(8) 0.101(10) 0.058(8) -0.045(7) -0.010(8) 0.032(8)
S3 0.059(5) 0.093(6) 0.033(5) 0.024(4) 0.008(4) 0.024(5)
O7 0.062(9) 0.102(12) 0.048(8) 0.018(8) 0.022(7) -0.007(11)
O8 0.096(10) 0.078(8) 0.085(10) 0.015(8) 0.010(10) 0.038(8)
O9 0.057(7) 0.109(12) 0.046(9) 0.031(10) 0.017(7) 0.015(8)
C43 0.060(6) 0.083(7) 0.046(7) 0.012(6) 0.008(6) 0.023(7)
F7 0.097(12) 0.073(9) 0.123(13) 0.010(9) 0.018(11) 0.031(9)
F8 0.081(10) 0.099(12) 0.052(9) 0.041(8) 0.008(8) 0.000(10)
F9 0.056(7) 0.099(12) 0.069(10) 0.018(10) -0.001(7) 0.012(9)
S4 0.079(7) 0.072(7) 0.101(8) -0.003(6) 0.012(6) 0.027(6)
O10 0.058(14) 0.086(12) 0.121(16) 0.018(14) 0.048(15) 0.032(11)
O11 0.084(11) 0.071(13) 0.129(14) 0.011(12) 0.034(11) 0.033(9)
O12 0.104(12) 0.107(15) 0.120(17) 0.018(14) -0.007(18) 0.002(13)
C44 0.096(9) 0.098(11) 0.112(10) 0.011(9) 0.035(9) 0.039(9)
F10 0.100(8) 0.118(11) 0.121(11) 0.014(8) 0.036(8) 0.039(8)
F11 0.087(13) 0.109(14) 0.104(11) 0.034(13) 0.034(12) 0.044(12)
F12 0.108(12) 0.076(12) 0.110(14) -0.024(10) 0.050(12) 0.031(10)
S5 0.036(4) 0.044(4) 0.040(4) 0.020(3) 0.003(3) -0.004(3)
O13 0.057(7) 0.065(7) 0.035(6) 0.030(5) 0.025(5) -0.002(5)
O14 0.084(9) 0.070(8) 0.082(9) 0.051(7) 0.052(7) 0.038(7)
O15 0.079(10) 0.057(8) 0.055(10) 0.015(8) 0.004(8) -0.027(7)
C45 0.052(5) 0.090(7) 0.033(5) 0.018(6) 0.013(4) 0.023(5)
F13 0.079(9) 0.097(10) 0.055(8) -0.024(9) 0.006(6) -0.003(7)
F14 0.092(9) 0.131(12) 0.028(6) -0.006(8) 0.016(6) 0.003(9)
F15 0.088(9) 0.122(10) 0.087(10) 0.009(8) 0.008(7) 0.068(8)

loop_
_atom_type_symbol
_atom_type_description
_atom_type_scat_dispersion_real
_atom_type_scat_dispersion_imag
_atom_type_scat_source
C C 0.0033 0.0016 'International Tables Vol C Tables 4.2.6.8 and 6.1.1.4'
H H 0.0000 0.0000 'International Tables Vol C Tables 4.2.6.8 and 6.1.1.4'
N N 0.0061 0.0033 'International Tables Vol C Tables 4.2.6.8 and 6.1.1.4'
O O 0.0106 0.0060 'International Tables Vol C Tables 4.2.6.8 and 6.1.1.4'
F F 0.0171 0.0103 'International Tables Vol C Tables 4.2.6.8 and 6.1.1.4'
Si Si 0.0817 0.0704 'International Tables Vol C Tables 4.2.6.8 and 6.1.1.4'
P P 0.1023 0.0942 'International Tables Vol C Tables 4.2.6.8 and 6.1.1.4'
S S 0.1246 0.1234 'International Tables Vol C Tables 4.2.6.8 and 6.1.1.4'

loop_
_geom_angle_atom_site_label_1
_geom_angle_atom_site_label_2
_geom_angle_atom_site_label_3
_geom_angle
N2 P1 N1 88.29(19)
N2 P1 C1 127.4(2)
N1 P1 C1 131.50(19)
N2 P1 C2 131.2(2)
N1 P1 C2 128.0(2)
C1 P1 C2 55.22(19)
N2 P1 Si1 44.13(14)
N1 P1 Si1 44.16(13)
C1 P1 Si1 152.41(15)
C2 P1 Si1 152.37(15)
N4 P2 N3 92.72(19)
N4 P2 C1 113.17(19)
N3 P2 C1 123.4(2)
N4 P2 C21 112.9(2)
N3 P2 C21 108.1(2)
C1 P2 C21 106.3(2)
N5 P3 N6 92.7(2)
N5 P3 C2 114.1(2)
N6 P3 C2 122.4(2)
N5 P3 C35 112.3(2)
N6 P3 C35 108.9(2)
C2 P3 C35 106.1(2)
N2 Si1 N1 82.21(17)
N2 Si1 C4 114.5(3)
N1 Si1 C4 115.6(2)
N2 Si1 C3 115.4(3)
N1 Si1 C3 114.5(3)
C4 Si1 C3 111.8(3)
N2 Si1 P1 41.08(12)
N1 Si1 P1 41.13(12)
C4 Si1 P1 124.0(2)
C3 Si1 P1 124.2(2)
C5 N1 P1 131.4(3)
C5 N1 Si1 133.1(3)
P1 N1 Si1 94.7(2)
C9 N2 P1 131.6(3)
C9 N2 Si1 132.9(3)
P1 N2 Si1 94.8(2)
C13 N3 C15 120.6(4)
C13 N3 P2 114.9(3)
C15 N3 P2 123.4(3)
C14 N4 C18 121.1(4)
C14 N4 P2 114.7(3)
C18 N4 P2 122.6(3)
C27 N5 C29 122.3(4)
C27 N5 P3 114.6(4)
C29 N5 P3 123.2(3)
C28 N6 C32 120.0(4)
C28 N6 P3 114.1(4)
C32 N6 P3 122.4(3)
C2 C1 P2 143.9(3)
C2 C1 P1 62.4(2)
P2 C1 P1 151.4(3)
C1 C2 P3 142.8(3)
C1 C2 P1 62.3(2)
P3 C2 P1 152.0(3)
N1 C5 C6 109.6(4)
N1 C5 C8 107.4(4)
C6 C5 C8 110.6(5)
N1 C5 C7 108.9(4)
C6 C5 C7 110.9(4)
C8 C5 C7 109.2(5)
N2 C9 C12 109.9(4)
N2 C9 C11 107.3(5)
C12 C9 C11 110.7(5)
N2 C9 C10 108.7(5)
C12 C9 C10 110.3(5)
C11 C9 C10 109.9(5)
N3 C13 C14 108.0(4)
N4 C14 C13 107.9(4)
N3 C15 C16 113.4(4)
N3 C15 C17 111.2(4)
C16 C15 C17 111.1(4)
N4 C18 C19 112.3(4)
N4 C18 C20 111.1(4)
C19 C18 C20 111.2(4)
C22 C21 C26 117.4(4)
C22 C21 P2 124.6(3)
C26 C21 P2 118.1(4)
C23 C22 C21 121.1(5)
C22 C23 C24 120.5(5)
C25 C24 C23 119.2(5)
C24 C25 C26 120.6(5)
C25 C26 C21 121.1(5)
N5 C27 C28 109.4(5)
N6 C28 C27 107.3(4)
N5 C29 C30 113.0(5)
N5 C29 C31 110.5(5)
C30 C29 C31 109.8(6)
N6 C32 C34 113.5(5)
N6 C32 C33 110.2(5)
C34 C32 C33 110.8(5)
C36 C35 C40 118.9(4)
C36 C35 P3 124.5(4)
C40 C35 P3 116.7(4)
C35 C36 C37 120.6(5)
C38 C37 C36 120.6(6)
C39 C38 C37 119.3(5)
C38 C39 C40 120.7(5)
C35 C40 C39 120.0(5)
O2 S1 O1 117.1(13)
O2 S1 O3 115.8(15)
O1 S1 O3 111.4(14)
O2 S1 C41 105.3(12)
O1 S1 C41 102.6(13)
O3 S1 C41 102.2(12)
F2 C41 F1 118(3)
F2 C41 F3 98(2)
F1 C41 F3 122(2)
F2 C41 S1 105.7(17)
F1 C41 S1 105.7(18)
F3 C41 S1 105.9(17)
O5 S2 O6 116.6(15)
O5 S2 O4 118.5(16)
O6 S2 O4 113.5(15)
O5 S2 C42 104.9(13)
O6 S2 C42 107.3(13)
O4 S2 C42 91.5(13)
F5 C42 F4 114(3)
F5 C42 F6 108(3)
F4 C42 F6 116(2)
F5 C42 S2 106(2)
F4 C42 S2 110(2)
F6 C42 S2 102.0(15)
O8 S3 O9 118.0(19)
O8 S3 O7 121.4(19)
O9 S3 O7 111.0(16)
O8 S3 C43 98.2(14)
O9 S3 C43 108.4(14)
O7 S3 C43 94.8(15)
F8 C43 F7 110(3)
F8 C43 F9 108(3)
F7 C43 F9 115(3)
F8 C43 S3 110(2)
F7 C43 S3 111.5(19)
F9 C43 S3 102.0(18)
O11 S4 O10 130(2)
O11 S4 O12 116(2)
O10 S4 O12 111(2)
O11 S4 C44 91.9(19)
O10 S4 C44 90.8(16)
O12 S4 C44 105.5(19)
F11 C44 F10 123(3)
F11 C44 F12 107(3)
F10 C44 F12 124(3)
F11 C44 S4 97(2)
F10 C44 S4 98(2)
F12 C44 S4 98(2)
O15 S5 O14 106.0(19)
O15 S5 O13 128.8(19)
O14 S5 O13 108.4(13)
O15 S5 C45 104.9(17)
O14 S5 C45 92.8(15)
O13 S5 C45 110.0(15)
F14 C45 F15 121(3)
F14 C45 F13 93(2)
F15 C45 F13 93(2)
F14 C45 S5 123(2)
F15 C45 S5 109.1(19)
F13 C45 S5 110(2)

loop_
_geom_bond_atom_site_label_1
_geom_bond_atom_site_label_2
_geom_bond_distance
P1 N2 1.654(4)
P1 N1 1.656(4)
P1 C1 1.680(4)
P1 C2 1.682(4)
P1 Si1 2.5090(16)
P2 N4 1.653(4)
P2 N3 1.661(4)
P2 C1 1.677(4)
P2 C21 1.812(5)
P3 N5 1.652(4)
P3 N6 1.662(4)
P3 C2 1.673(4)
P3 C35 1.823(4)
Si1 N2 1.753(4)
Si1 N1 1.754(4)
Si1 C4 1.855(6)
Si1 C3 1.869(6)
N1 C5 1.499(6)
N2 C9 1.489(6)
N3 C13 1.458(6)
N3 C15 1.477(6)
N4 C14 1.458(6)
N4 C18 1.470(6)
N5 C27 1.437(7)
N5 C29 1.471(6)
N6 C28 1.454(7)
N6 C32 1.477(7)
C1 C2 1.558(6)
C5 C6 1.518(7)
C5 C8 1.522(7)
C5 C7 1.537(7)
C9 C12 1.526(8)
C9 C11 1.529(8)
C9 C10 1.539(8)
C13 C14 1.495(7)
C15 C16 1.510(7)
C15 C17 1.516(7)
C18 C19 1.520(8)
C18 C20 1.522(7)
C21 C22 1.390(7)
C21 C26 1.400(6)
C22 C23 1.382(7)
C23 C24 1.382(7)
C24 C25 1.369(8)
C25 C26 1.381(7)
C27 C28 1.474(9)
C29 C30 1.501(8)
C29 C31 1.515(9)
C32 C34 1.516(8)
C32 C33 1.539(8)
C35 C36 1.375(7)
C35 C40 1.390(7)
C36 C37 1.386(7)
C37 C38 1.377(8)
C38 C39 1.367(9)
C39 C40 1.393(8)
S1 O2 1.352(17)
S1 O1 1.358(17)
S1 O3 1.424(18)
S1 C41 1.85(2)
C41 F2 1.16(3)
C41 F1 1.23(3)
C41 F3 1.24(2)
S2 O5 1.313(18)
S2 O6 1.408(18)
S2 O4 1.417(18)
S2 C42 1.88(2)
C42 F5 1.16(3)
C42 F4 1.23(3)
C42 F6 1.29(2)
S3 O8 1.330(19)
S3 O9 1.407(19)
S3 O7 1.411(19)
S3 C43 1.88(2)
C43 F8 1.15(3)
C43 F7 1.24(3)
C43 F9 1.29(2)
S4 O11 1.31(2)
S4 O10 1.374(19)
S4 O12 1.41(2)
S4 C44 1.92(3)
C44 F11 1.15(3)
C44 F10 1.22(3)
C44 F12 1.26(2)
S5 O15 1.25(2)
S5 O14 1.39(2)
S5 O13 1.42(2)
S5 C45 1.82(3)
C45 F14 1.31(4)
C45 F15 1.41(3)
C45 F13 1.45(4)
